data_4515700
loop_
_publ_author_name
'Tamang, Sem Raj'
'Singh, Arpita'
'Unruh, Daniel K.'
'Findlater, Michael'

_publ_section_title
;
 Nickel-Catalyzed Regioselective 1,4-Hydroboration of N-Heteroarenes
;
_journal_issue 7
_journal_name_full 'ACS Catalysis'
_journal_page_first 6186
_journal_paper_doi 10.1021/acscatal.8b01166
_journal_volume 8
_journal_year 2018
_chemical_formula_moiety 'C25 H41 Ni O4 P'
_chemical_formula_sum 'C25 H41 Ni O4 P'
_chemical_formula_weight 495.26
_space_group_crystal_system triclinic
_space_group_IT_number 2
_space_group_name_Hall '-P 1'
_space_group_name_H-M_alt 'P -1'
_atom_sites_solution_hydrogens geom
_audit_creation_method SHELXL-2013
_cell_angle_alpha 76.659(4)
_cell_angle_beta 77.984(4)
_cell_angle_gamma 62.798(4)
_cell_formula_units_Z 2
_cell_length_a 10.001(3)
_cell_length_b 10.415(3)
_cell_length_c 13.862(4)
_cell_measurement_reflns_used 1242
_cell_measurement_temperature 100(2)
_cell_measurement_theta_max 19.41
_cell_measurement_theta_min 2.43
_cell_volume 1240.7(6)
_computing_cell_refinement 'Bruker SAINT'
_computing_data_collection 'Bruker APEX2'
_computing_data_reduction 'Bruker SAINT'
_computing_molecular_graphics 'Bruker SHELXTL'
_computing_publication_material 'Bruker SHELXTL'
_computing_structure_refinement 'SHELXL-2014 (Sheldrick 2014)'
_computing_structure_solution 'SHELXS-97 (Sheldrick 2008)'
_diffrn_ambient_temperature 100(2)
_diffrn_measured_fraction_theta_full 0.999
_diffrn_measured_fraction_theta_max 0.995
_diffrn_measurement_device_type 'Bruker APEX-II CCD'
_diffrn_measurement_method '\f and \w scans'
_diffrn_radiation_type MoK\a
_diffrn_radiation_wavelength 0.71073
_diffrn_reflns_av_R_equivalents 0.0804
_diffrn_reflns_av_unetI/netI 0.1041
_diffrn_reflns_Laue_measured_fraction_full 0.999
_diffrn_reflns_Laue_measured_fraction_max 0.995
_diffrn_reflns_limit_h_max 12
_diffrn_reflns_limit_h_min -12
_diffrn_reflns_limit_k_max 12
_diffrn_reflns_limit_k_min -12
_diffrn_reflns_limit_l_max 16
_diffrn_reflns_limit_l_min -16
_diffrn_reflns_number 13057
_diffrn_reflns_point_group_measured_fraction_full 0.999
_diffrn_reflns_point_group_measured_fraction_max 0.995
_diffrn_reflns_theta_full 25.242
_diffrn_reflns_theta_max 25.580
_diffrn_reflns_theta_min 1.521
_exptl_absorpt_coefficient_mu 0.874
_exptl_absorpt_correction_T_max 0.920
_exptl_absorpt_correction_T_min 0.854
_exptl_absorpt_correction_type multi-scan
_exptl_absorpt_process_details SADABS
_exptl_crystal_colour green
_exptl_crystal_density_diffrn 1.326
_exptl_crystal_description block
_exptl_crystal_F_000 532
_exptl_crystal_size_max 0.198
_exptl_crystal_size_mid 0.150
_exptl_crystal_size_min 0.096
_refine_diff_density_max 0.523
_refine_diff_density_min -0.618
_refine_diff_density_rms 0.096
_refine_ls_extinction_method none
_refine_ls_goodness_of_fit_ref 1.017
_refine_ls_hydrogen_treatment constr
_refine_ls_matrix_type full
_refine_ls_number_parameters 284
_refine_ls_number_reflns 4644
_refine_ls_number_restraints 0
_refine_ls_restrained_S_all 1.017
_refine_ls_R_factor_all 0.0920
_refine_ls_R_factor_gt 0.0526
_refine_ls_shift/su_max 0.001
_refine_ls_shift/su_mean 0.000
_refine_ls_structure_factor_coef Fsqd
_refine_ls_weighting_details 'w=1/[\s^2^(Fo^2^)+(0.0421P)^2^] where P=(Fo^2^+2Fc^2^)/3'
_refine_ls_weighting_scheme calc
_refine_ls_wR_factor_gt 0.1007
_refine_ls_wR_factor_ref 0.1176
_reflns_Friedel_coverage 0.000
_reflns_number_gt 3097
_reflns_number_total 4644
_reflns_threshold_expression 'I > 2\s(I)'
_cod_data_source_file cs8b01166_si_005.cif
_cod_data_source_block shelx
_cod_database_code 4515700
_shelx_space_group_comment
;
The symmetry employed for this shelxl refinement is uniquely defined
by the following loop, which should always be used as a source of
symmetry information in preference to the above space-group names.
They are only intended as comments.
;
_shelxl_version_number 2013-4

loop_
_space_group_symop_operation_xyz
'x, y, z'
'-x, -y, -z'

loop_
_atom_site_label
_atom_site_type_symbol
_atom_site_fract_x
_atom_site_fract_y
_atom_site_fract_z
_atom_site_U_iso_or_equiv
_atom_site_adp_type
_atom_site_occupancy
_atom_site_site_symmetry_order
_atom_site_calc_flag
_atom_site_refinement_flags_posn
_atom_site_refinement_flags_adp
Ni1 Ni 0.65693(6) 0.09077(5) 0.85833(4) 0.01635(16) Uani 1 1 d . .
P1 P 0.77243(12) 0.04862(11) 0.69287(8) 0.0170(3) Uani 1 1 d . .
O4 O 0.4791(3) 0.0668(3) 0.83761(18) 0.0165(6) Uani 1 1 d . .
O1 O 0.5418(3) 0.3057(3) 0.82086(19) 0.0195(6) Uani 1 1 d . .
O3 O 0.7417(3) -0.1106(3) 0.93427(18) 0.0165(6) Uani 1 1 d . .
O2 O 0.8066(3) 0.1217(3) 0.91379(19) 0.0185(6) Uani 1 1 d . .
C20 C 0.4964(4) 0.2584(4) 0.6101(3) 0.0241(10) Uani 1 1 d . .
H20A H 0.4087 0.2569 0.6552 0.029 Uiso 1 1 calc R U
H20B H 0.5288 0.3221 0.6301 0.029 Uiso 1 1 calc R U
C2 C 0.6844(4) 0.3801(4) 0.8933(3) 0.0204(10) Uani 1 1 d . .
H2 H 0.6880 0.4615 0.9075 0.024 Uiso 1 1 calc R U
C21 C 0.8960(4) 0.1372(4) 0.6276(3) 0.0186(9) Uani 1 1 d . .
H21 H 0.9441 0.0976 0.5652 0.022 Uiso 1 1 calc R U
C3 C 0.7964(4) 0.2427(4) 0.9252(3) 0.0183(9) Uani 1 1 d . .
C5 C 0.9193(4) 0.2361(4) 0.9769(3) 0.0271(11) Uani 1 1 d . .
H5A H 0.8766 0.3117 1.0177 0.041 Uiso 1 1 calc R U
H5B H 0.9968 0.2497 0.9277 0.041 Uiso 1 1 calc R U
H5C H 0.9624 0.1425 1.0180 0.041 Uiso 1 1 calc R U
C11 C 0.8914(4) -0.1431(4) 0.6761(3) 0.0198(9) Uani 1 1 d . .
H11 H 0.9321 -0.1441 0.6055 0.024 Uiso 1 1 calc R U
C1 C 0.5669(4) 0.4040(4) 0.8414(3) 0.0169(9) Uani 1 1 d . .
C10 C 0.7580(4) -0.3334(4) 1.0321(3) 0.0207(10) Uani 1 1 d . .
H10A H 0.7262 -0.4059 1.0279 0.031 Uiso 1 1 calc R U
H10B H 0.7351 -0.3141 1.0995 0.031 Uiso 1 1 calc R U
H10C H 0.8651 -0.3687 1.0124 0.031 Uiso 1 1 calc R U
C8 C 0.6759(4) -0.1949(4) 0.9637(3) 0.0170(9) Uani 1 1 d . .
C16 C 0.6264(4) 0.1018(4) 0.6111(3) 0.0197(9) Uani 1 1 d . .
H16 H 0.5781 0.0353 0.6369 0.024 Uiso 1 1 calc R U
C17 C 0.6809(5) 0.0864(4) 0.4999(3) 0.0245(10) Uani 1 1 d . .
H17A H 0.7562 0.1239 0.4739 0.029 Uiso 1 1 calc R U
H17B H 0.7234 -0.0148 0.4904 0.029 Uiso 1 1 calc R U
C4 C 0.4588(5) 0.5601(4) 0.8068(3) 0.0276(11) Uani 1 1 d . .
H4A H 0.5047 0.6239 0.8053 0.041 Uiso 1 1 calc R U
H4B H 0.3670 0.5873 0.8520 0.041 Uiso 1 1 calc R U
H4C H 0.4363 0.5681 0.7410 0.041 Uiso 1 1 calc R U
C12 C 1.0257(4) -0.2265(4) 0.7376(3) 0.0262(10) Uani 1 1 d . .
H12A H 1.1119 -0.2071 0.7053 0.031 Uiso 1 1 calc R U
H12B H 0.9985 -0.2011 0.8043 0.031 Uiso 1 1 calc R U
C22 C 1.0230(4) 0.1078(4) 0.6886(3) 0.0233(10) Uani 1 1 d . .
H22A H 0.9906 0.0928 0.7596 0.028 Uiso 1 1 calc R U
H22B H 1.1135 0.0216 0.6724 0.028 Uiso 1 1 calc R U
C15 C 0.8028(5) -0.2391(4) 0.7030(3) 0.0248(10) Uani 1 1 d . .
H15A H 0.7111 -0.1951 0.7475 0.030 Uiso 1 1 calc R U
H15B H 0.7753 -0.2498 0.6432 0.030 Uiso 1 1 calc R U
C25 C 0.8187(5) 0.3041(4) 0.6017(3) 0.0249(10) Uani 1 1 d . .
H25A H 0.7655 0.3346 0.5436 0.030 Uiso 1 1 calc R U
H25B H 0.7480 0.3477 0.6573 0.030 Uiso 1 1 calc R U
C18 C 0.5365(5) 0.1785(5) 0.4500(3) 0.0333(12) Uani 1 1 d . .
H18A H 0.5596 0.2056 0.3789 0.040 Uiso 1 1 calc R U
H18B H 0.4742 0.1263 0.4601 0.040 Uiso 1 1 calc R U
C7 C 0.5359(4) -0.1666(4) 0.9374(3) 0.0187(9) Uani 1 1 d . .
H7 H 0.4986 -0.2363 0.9630 0.022 Uiso 1 1 calc R U
C23 C 1.0540(5) 0.2434(5) 0.6597(4) 0.0387(13) Uani 1 1 d . .
H23A H 1.0316 0.2909 0.7174 0.046 Uiso 1 1 calc R U
H23B H 1.1594 0.2168 0.6332 0.046 Uiso 1 1 calc R U
C24 C 0.9510(5) 0.3452(5) 0.5803(3) 0.0311(11) Uani 1 1 d . .
H24A H 0.9168 0.4467 0.5864 0.037 Uiso 1 1 calc R U
H24B H 1.0030 0.3294 0.5138 0.037 Uiso 1 1 calc R U
C9 C 0.3049(4) -0.0303(4) 0.8475(3) 0.0220(10) Uani 1 1 d . .
H9A H 0.3079 -0.1260 0.8588 0.033 Uiso 1 1 calc R U
H9B H 0.2967 0.0106 0.7783 0.033 Uiso 1 1 calc R U
H9C H 0.2190 0.0313 0.8877 0.033 Uiso 1 1 calc R U
C14 C 0.9090(5) -0.3870(5) 0.7543(4) 0.0391(13) Uani 1 1 d . .
H14A H 0.8733 -0.4014 0.8248 0.047 Uiso 1 1 calc R U
H14B H 0.9147 -0.4652 0.7245 0.047 Uiso 1 1 calc R U
C19 C 0.4587(6) 0.3111(5) 0.5020(3) 0.0469(14) Uani 1 1 d . .
H19A H 0.3501 0.3539 0.5006 0.056 Uiso 1 1 calc R U
H19B H 0.4952 0.3840 0.4694 0.056 Uiso 1 1 calc R U
C13 C 1.0595(6) -0.3858(5) 0.7405(4) 0.0484(14) Uani 1 1 d . .
H13A H 1.1171 -0.4197 0.6786 0.058 Uiso 1 1 calc R U
H13B H 1.1165 -0.4479 0.7955 0.058 Uiso 1 1 calc R U
C6 C 0.4480(4) -0.0411(4) 0.8753(3) 0.0159(9) Uani 1 1 d . .

loop_
_atom_site_aniso_label
_atom_site_aniso_U_11
_atom_site_aniso_U_22
_atom_site_aniso_U_33
_atom_site_aniso_U_23
_atom_site_aniso_U_13
_atom_site_aniso_U_12
Ni1 0.0172(3) 0.0165(3) 0.0155(3) 0.0003(2) -0.0051(2) -0.0074(2)
P1 0.0185(6) 0.0178(6) 0.0135(6) 0.0008(4) -0.0040(5) -0.0073(5)
O4 0.0198(15) 0.0179(15) 0.0146(15) 0.0001(12) -0.0066(12) -0.0099(13)
O1 0.0232(16) 0.0195(15) 0.0172(15) -0.0001(12) -0.0045(12) -0.0109(13)
O3 0.0160(15) 0.0169(15) 0.0153(15) 0.0007(12) -0.0043(12) -0.0064(12)
O2 0.0205(16) 0.0189(16) 0.0179(15) -0.0037(12) -0.0025(12) -0.0096(13)
C20 0.019(2) 0.027(3) 0.023(2) -0.0006(19) -0.0079(19) -0.006(2)
C2 0.024(2) 0.017(2) 0.026(2) -0.0071(18) -0.0009(19) -0.013(2)
C21 0.017(2) 0.027(2) 0.012(2) -0.0029(18) 0.0011(17) -0.0107(19)
C3 0.020(2) 0.026(2) 0.012(2) -0.0055(18) 0.0013(18) -0.013(2)
C5 0.023(2) 0.030(3) 0.033(3) -0.008(2) -0.007(2) -0.013(2)
C11 0.020(2) 0.021(2) 0.014(2) 0.0002(18) 0.0005(18) -0.0077(19)
C1 0.018(2) 0.018(2) 0.010(2) 0.0001(17) 0.0015(17) -0.0070(19)
C10 0.021(2) 0.017(2) 0.023(2) 0.0022(18) -0.0080(19) -0.0068(19)
C8 0.020(2) 0.017(2) 0.013(2) -0.0026(17) 0.0004(18) -0.0084(19)
C16 0.024(2) 0.023(2) 0.014(2) 0.0004(18) -0.0048(18) -0.012(2)
C17 0.028(3) 0.031(3) 0.018(2) -0.002(2) -0.0071(19) -0.013(2)
C4 0.034(3) 0.022(2) 0.029(3) 0.000(2) -0.004(2) -0.015(2)
C12 0.019(2) 0.022(2) 0.031(3) 0.002(2) -0.003(2) -0.006(2)
C22 0.020(2) 0.032(3) 0.020(2) -0.010(2) 0.0002(19) -0.012(2)
C15 0.034(3) 0.021(2) 0.019(2) -0.0054(19) -0.005(2) -0.010(2)
C25 0.028(3) 0.030(3) 0.018(2) 0.0040(19) -0.005(2) -0.016(2)
C18 0.049(3) 0.030(3) 0.026(3) 0.006(2) -0.019(2) -0.020(2)
C7 0.021(2) 0.018(2) 0.020(2) -0.0008(18) -0.0016(18) -0.0117(19)
C23 0.037(3) 0.032(3) 0.057(4) -0.009(2) -0.018(3) -0.017(2)
C24 0.044(3) 0.032(3) 0.024(3) 0.000(2) 0.000(2) -0.026(2)
C9 0.023(2) 0.023(2) 0.023(2) -0.0019(19) -0.0070(19) -0.012(2)
C14 0.057(4) 0.023(3) 0.042(3) 0.002(2) -0.024(3) -0.017(3)
C19 0.057(4) 0.040(3) 0.036(3) -0.002(2) -0.028(3) -0.007(3)
C13 0.041(3) 0.029(3) 0.057(4) 0.008(3) -0.008(3) -0.007(3)
C6 0.014(2) 0.019(2) 0.016(2) -0.0067(18) 0.0002(17) -0.0072(18)

loop_
_atom_type_symbol
_atom_type_description
_atom_type_scat_dispersion_real
_atom_type_scat_dispersion_imag
_atom_type_scat_source
H H 0.0000 0.0000 'International Tables Vol C Tables 4.2.6.8 and 6.1.1.4'
C C 0.0033 0.0016 'International Tables Vol C Tables 4.2.6.8 and 6.1.1.4'
O O 0.0106 0.0060 'International Tables Vol C Tables 4.2.6.8 and 6.1.1.4'
P P 0.1023 0.0942 'International Tables Vol C Tables 4.2.6.8 and 6.1.1.4'
Ni Ni 0.3393 1.1124 'International Tables Vol C Tables 4.2.6.8 and 6.1.1.4'

loop_
_geom_angle_atom_site_label_1
_geom_angle_atom_site_label_2
_geom_angle_atom_site_label_3
_geom_angle
O3 Ni1 O4 90.58(10)
O3 Ni1 O1 163.55(10)
O4 Ni1 O1 88.68(11)
O3 Ni1 O2 86.20(11)
O4 Ni1 O2 165.35(10)
O1 Ni1 O2 90.39(11)
O3 Ni1 P1 101.43(8)
O4 Ni1 P1 91.45(8)
O1 Ni1 P1 95.02(8)
O2 Ni1 P1 103.19(8)
C11 P1 C16 101.30(18)
C11 P1 C21 102.03(18)
C16 P1 C21 106.21(18)
C11 P1 Ni1 116.34(13)
C16 P1 Ni1 110.01(13)
C21 P1 Ni1 119.06(13)
C6 O4 Ni1 126.5(2)
C1 O1 Ni1 126.8(2)
C8 O3 Ni1 126.9(2)
C3 O2 Ni1 126.4(3)
C19 C20 C16 105.6(3)
C19 C20 H20A 110.6
C16 C20 H20A 110.6
C19 C20 H20B 110.6
C16 C20 H20B 110.6
H20A C20 H20B 108.7
C3 C2 C1 124.5(4)
C3 C2 H2 117.8
C1 C2 H2 117.8
C25 C21 C22 103.8(3)
C25 C21 P1 116.2(3)
C22 C21 P1 112.9(3)
C25 C21 H21 107.9
C22 C21 H21 107.9
P1 C21 H21 107.9
O2 C3 C2 125.9(4)
O2 C3 C5 116.2(4)
C2 C3 C5 117.9(4)
C3 C5 H5A 109.5
C3 C5 H5B 109.5
H5A C5 H5B 109.5
C3 C5 H5C 109.5
H5A C5 H5C 109.5
H5B C5 H5C 109.5
C12 C11 C15 104.3(3)
C12 C11 P1 116.0(3)
C15 C11 P1 113.4(3)
C12 C11 H11 107.6
C15 C11 H11 107.6
P1 C11 H11 107.6
O1 C1 C2 125.6(4)
O1 C1 C4 116.2(3)
C2 C1 C4 118.3(3)
C8 C10 H10A 109.5
C8 C10 H10B 109.5
H10A C10 H10B 109.5
C8 C10 H10C 109.5
H10A C10 H10C 109.5
H10B C10 H10C 109.5
O3 C8 C7 124.9(4)
O3 C8 C10 115.7(3)
C7 C8 C10 119.5(3)
C17 C16 C20 104.7(3)
C17 C16 P1 117.1(3)
C20 C16 P1 116.7(3)
C17 C16 H16 105.8
C20 C16 H16 105.8
P1 C16 H16 105.8
C18 C17 C16 103.3(3)
C18 C17 H17A 111.1
C16 C17 H17A 111.1
C18 C17 H17B 111.1
C16 C17 H17B 111.1
H17A C17 H17B 109.1
C1 C4 H4A 109.5
C1 C4 H4B 109.5
H4A C4 H4B 109.5
C1 C4 H4C 109.5
H4A C4 H4C 109.5
H4B C4 H4C 109.5
C13 C12 C11 102.6(4)
C13 C12 H12A 111.2
C11 C12 H12A 111.2
C13 C12 H12B 111.2
C11 C12 H12B 111.2
H12A C12 H12B 109.2
C23 C22 C21 105.9(3)
C23 C22 H22A 110.5
C21 C22 H22A 110.5
C23 C22 H22B 110.5
C21 C22 H22B 110.5
H22A C22 H22B 108.7
C14 C15 C11 106.1(3)
C14 C15 H15A 110.5
C11 C15 H15A 110.5
C14 C15 H15B 110.5
C11 C15 H15B 110.5
H15A C15 H15B 108.7
C24 C25 C21 102.9(3)
C24 C25 H25A 111.2
C21 C25 H25A 111.2
C24 C25 H25B 111.2
C21 C25 H25B 111.2
H25A C25 H25B 109.1
C19 C18 C17 103.3(3)
C19 C18 H18A 111.1
C17 C18 H18A 111.1
C19 C18 H18B 111.1
C17 C18 H18B 111.1
H18A C18 H18B 109.1
C8 C7 C6 124.8(4)
C8 C7 H7 117.6
C6 C7 H7 117.6
C24 C23 C22 106.5(3)
C24 C23 H23A 110.4
C22 C23 H23A 110.4
C24 C23 H23B 110.4
C22 C23 H23B 110.4
H23A C23 H23B 108.6
C25 C24 C23 104.1(3)
C25 C24 H24A 110.9
C23 C24 H24A 110.9
C25 C24 H24B 110.9
C23 C24 H24B 110.9
H24A C24 H24B 109.0
C6 C9 H9A 109.5
C6 C9 H9B 109.5
H9A C9 H9B 109.5
C6 C9 H9C 109.5
H9A C9 H9C 109.5
H9B C9 H9C 109.5
C13 C14 C15 106.5(4)
C13 C14 H14A 110.4
C15 C14 H14A 110.4
C13 C14 H14B 110.4
C15 C14 H14B 110.4
H14A C14 H14B 108.6
C18 C19 C20 106.6(4)
C18 C19 H19A 110.4
C20 C19 H19A 110.4
C18 C19 H19B 110.4
C20 C19 H19B 110.4
H19A C19 H19B 108.6
C14 C13 C12 105.1(4)
C14 C13 H13A 110.7
C12 C13 H13A 110.7
C14 C13 H13B 110.7
C12 C13 H13B 110.7
H13A C13 H13B 108.8
O4 C6 C7 125.7(4)
O4 C6 C9 115.4(3)
C7 C6 C9 119.0(3)

loop_
_geom_bond_atom_site_label_1
_geom_bond_atom_site_label_2
_geom_bond_distance
Ni1 O3 1.989(3)
Ni1 O4 1.990(3)
Ni1 O1 1.990(3)
Ni1 O2 1.992(3)
Ni1 P1 2.3844(13)
P1 C11 1.839(4)
P1 C16 1.840(4)
P1 C21 1.841(4)
O4 C6 1.270(4)
O1 C1 1.261(4)
O3 C8 1.273(4)
O2 C3 1.263(4)
C20 C19 1.534(6)
C20 C16 1.552(5)
C20 H20A 0.9700
C20 H20B 0.9700
C2 C3 1.395(5)
C2 C1 1.402(5)
C2 H2 0.9300
C21 C25 1.532(5)
C21 C22 1.548(5)
C21 H21 0.9800
C3 C5 1.514(5)
C5 H5A 0.9600
C5 H5B 0.9600
C5 H5C 0.9600
C11 C12 1.535(5)
C11 C15 1.557(5)
C11 H11 0.9800
C1 C4 1.514(5)
C10 C8 1.505(5)
C10 H10A 0.9600
C10 H10B 0.9600
C10 H10C 0.9600
C8 C7 1.402(5)
C16 C17 1.543(5)
C16 H16 0.9800
C17 C18 1.526(5)
C17 H17A 0.9700
C17 H17B 0.9700
C4 H4A 0.9600
C4 H4B 0.9600
C4 H4C 0.9600
C12 C13 1.527(6)
C12 H12A 0.9700
C12 H12B 0.9700
C22 C23 1.530(5)
C22 H22A 0.9700
C22 H22B 0.9700
C15 C14 1.523(5)
C15 H15A 0.9700
C15 H15B 0.9700
C25 C24 1.522(5)
C25 H25A 0.9700
C25 H25B 0.9700
C18 C19 1.509(6)
C18 H18A 0.9700
C18 H18B 0.9700
C7 C6 1.403(5)
C7 H7 0.9300
C23 C24 1.526(6)
C23 H23A 0.9700
C23 H23B 0.9700
C24 H24A 0.9700
C24 H24B 0.9700
C9 C6 1.507(5)
C9 H9A 0.9600
C9 H9B 0.9600
C9 H9C 0.9600
C14 C13 1.483(6)
C14 H14A 0.9700
C14 H14B 0.9700
C19 H19A 0.9700
C19 H19B 0.9700
C13 H13A 0.9700
C13 H13B 0.9700

loop_
_geom_torsion_atom_site_label_1
_geom_torsion_atom_site_label_2
_geom_torsion_atom_site_label_3
_geom_torsion_atom_site_label_4
_geom_torsion
C11 P1 C21 C25 163.9(3)
C16 P1 C21 C25 58.2(3)
Ni1 P1 C21 C25 -66.5(3)
C11 P1 C21 C22 -76.3(3)
C16 P1 C21 C22 178.0(3)
Ni1 P1 C21 C22 53.3(3)
Ni1 O2 C3 C2 -5.9(6)
Ni1 O2 C3 C5 175.2(2)
C1 C2 C3 O2 -1.3(6)
C1 C2 C3 C5 177.6(4)
C16 P1 C11 C12 -178.1(3)
C21 P1 C11 C12 72.4(3)
Ni1 P1 C11 C12 -58.9(3)
C16 P1 C11 C15 -57.4(3)
C21 P1 C11 C15 -166.9(3)
Ni1 P1 C11 C15 61.9(3)
Ni1 O1 C1 C2 1.6(6)
Ni1 O1 C1 C4 -178.1(2)
C3 C2 C1 O1 3.7(6)
C3 C2 C1 C4 -176.7(4)
Ni1 O3 C8 C7 7.9(5)
Ni1 O3 C8 C10 -171.7(2)
C19 C20 C16 C17 12.5(4)
C19 C20 C16 P1 143.8(3)
C11 P1 C16 C17 -58.3(3)
C21 P1 C16 C17 48.0(3)
Ni1 P1 C16 C17 178.1(3)
C11 P1 C16 C20 176.5(3)
C21 P1 C16 C20 -77.2(3)
Ni1 P1 C16 C20 52.9(3)
C20 C16 C17 C18 -32.9(4)
P1 C16 C17 C18 -163.9(3)
C15 C11 C12 C13 32.9(4)
P1 C11 C12 C13 158.4(3)
C25 C21 C22 C23 -22.2(4)
P1 C21 C22 C23 -148.9(3)
C12 C11 C15 C14 -14.6(4)
P1 C11 C15 C14 -141.7(3)
C22 C21 C25 C24 38.4(4)
P1 C21 C25 C24 162.9(3)
C16 C17 C18 C19 41.0(4)
O3 C8 C7 C6 -0.3(6)
C10 C8 C7 C6 179.3(4)
C21 C22 C23 C24 -2.3(5)
C21 C25 C24 C23 -40.1(4)
C22 C23 C24 C25 26.2(5)
C11 C15 C14 C13 -10.1(5)
C17 C18 C19 C20 -33.5(5)
C16 C20 C19 C18 12.9(5)
C15 C14 C13 C12 31.2(5)
C11 C12 C13 C14 -40.0(5)
Ni1 O4 C6 C7 -1.7(5)
Ni1 O4 C6 C9 179.6(2)
C8 C7 C6 O4 -3.0(6)
C8 C7 C6 C9 175.6(4)
